data_4315780
loop_
_publ_author_name
'Prangya Parimita Sahoo'
'Etienne Gaudin'
'Jacques Darriet'
'T. N. Guru Row'

_publ_contact_author_address
; 
Prof. T. N. Guru Row
Solid State and Structural Chemistry Unit
Indian Institute of Science
Bangalore 560012
India 
;
_publ_contact_author_email ssctng@sscu.iisc.ernet.in
_publ_contact_author_fax '(91) 80 2360 1310'
_publ_contact_author_name
;
Prof. T. N. Guru Row
;
_publ_contact_author_phone '(91) 80 2293 2796'
_publ_section_title
;
 Synthesis, Characterization, and Crystallographic Study of the
 PbO-Bi2O3-V2O5 System: Pb3-xBi2x/3V2O8 (0.20 <=x<= 0.50)
;
_journal_name_full 'Inorganic Chemistry'
_journal_page_first 5603
_journal_page_last 5610
_journal_paper_doi 10.1021/ic100488t
_journal_volume 49
_journal_year 2010
_chemical_compound_source 'see text'
_chemical_formula_moiety ' Bi0.333 O8 Pb2.5 V2'
_chemical_formula_sum 'Bi0.333 O8 Pb2.5 V2'
_chemical_formula_weight 817.4686
_chemical_name_systematic ?
_space_group_IT_number 166
_symmetry_cell_setting trigonal
_symmetry_Int_Tables_number 166
_symmetry_space_group_name_Hall '-R 3 2"'
_symmetry_space_group_name_H-M 'R -3 m :H'
_atom_sites_solution_primary direct
_atom_sites_solution_secondary difmap
_audit_creation_date 'Nov 17 21:57:19 2009'
_audit_creation_method 'PLATON <TABLE ACC> option'
_audit_update_record
;
;
_cell_angle_alpha 90
_cell_angle_beta 90
_cell_angle_gamma 120
_cell_formula_units_Z 3
_cell_length_a 5.7463(3)
_cell_length_b 5.7463(3)
_cell_length_c 20.3047(12)
_cell_measurement_reflns_used 1214
_cell_measurement_temperature 293(2)
_cell_measurement_theta_max 29.1457
_cell_measurement_theta_min 3.0011
_cell_volume 580.64(5)
_computing_publication_material 'PLATON (Spek, 2003)'
_computing_structure_refinement 'SHELXL-97 (Sheldrick, 1997)'
_diffrn_ambient_temperature 293(2)
_diffrn_detector_area_resol_mean 16.0839
_diffrn_measured_fraction_theta_full 0.98
_diffrn_measured_fraction_theta_max 0.948
_diffrn_measurement_device_type 'Goniometer Xcalibur, detector: Eos (Nova)'
_diffrn_measurement_method '\w scans'
_diffrn_radiation_monochromator graphite
_diffrn_radiation_probe x-ray
_diffrn_radiation_source 'Enhance (Mo) X-ray Source'
_diffrn_radiation_type MoK\a
_diffrn_radiation_wavelength 0.71073
_diffrn_reflns_av_R_equivalents 0.0882
_diffrn_reflns_av_sigmaI/netI 0.0292
_diffrn_reflns_limit_h_max 7
_diffrn_reflns_limit_h_min -7
_diffrn_reflns_limit_k_max 7
_diffrn_reflns_limit_k_min -7
_diffrn_reflns_limit_l_max 26
_diffrn_reflns_limit_l_min -26
_diffrn_reflns_number 2450
_diffrn_reflns_reduction_process
;
;
_diffrn_reflns_theta_full 29.26
_diffrn_reflns_theta_max 29.26
_diffrn_reflns_theta_min 3.01
_diffrn_standards_number 0
_exptl_absorpt_coefficient_mu 64.133
_exptl_absorpt_correction_T_max 0.8765
_exptl_absorpt_correction_T_min 0.3306
_exptl_absorpt_correction_type analytical
_exptl_absorpt_process_details 'analytical from crystal shape'
_exptl_crystal_colour ' yellow'
_exptl_crystal_density_diffrn 7.019
_exptl_crystal_density_method 'Not Measured'
_exptl_crystal_description ' ?'
_exptl_crystal_F_000 1028
_exptl_crystal_size_max 0.021
_exptl_crystal_size_mid 0.004
_exptl_crystal_size_min 0.002
_refine_diff_density_max 1.941
_refine_diff_density_min -1.665
_refine_diff_density_rms 0.256
_refine_ls_extinction_coef 0.0028(4)
_refine_ls_extinction_expression Fc^*^=kFc[1+0.001xFc^2^\l^3^/sin(2\q)]^-1/4^
_refine_ls_extinction_method SHELXL
_refine_ls_goodness_of_fit_ref 1.125
_refine_ls_matrix_type full
_refine_ls_number_parameters 22
_refine_ls_number_reflns 217
_refine_ls_number_restraints 0
_refine_ls_restrained_S_all 1.125
_refine_ls_R_factor_all 0.0502
_refine_ls_R_factor_gt 0.0406
_refine_ls_shift/su_max 0.000
_refine_ls_shift/su_mean 0.000
_refine_ls_structure_factor_coef Fsqd
_refine_ls_weighting_details 'calc w=1/[\s^2^(Fo^2^)+(0.0467P)^2^+17.1268P] where P=(Fo^2^+2Fc^2^)/3'
_refine_ls_weighting_scheme calc
_refine_ls_wR_factor_gt 0.1086
_refine_ls_wR_factor_ref 0.1113
_reflns_number_gt 185
_reflns_number_total 217
_reflns_threshold_expression >2sigma(I)
_cod_data_source_file ic100488t_si_001.cif
_cod_data_source_block ppspbv50
_cod_depositor_comments
;
The following automatic conversions were performed:

'_symmetry_cell_setting' value 'Trigonal' changed to 'trigonal'
according to the built-in table from CIF Core dictionary named
'cif_core.dic' version 2.4.1 from 2010-06-29.

Automatic conversion script
Id: cif_fix_values 1646 2011-03-28 12:23:43Z adriana 
;
_cod_original_sg_symbol_H-M 'R -3 m'
_cod_original_formula_sum ' Bi0.333 O8 Pb2.5 V2'
_cod_database_code 4315780

loop_
_symmetry_equiv_pos_site_id
_symmetry_equiv_pos_as_xyz
1 x,y,z
2 -y,x-y,z
3 -x+y,-x,z
4 y,x,-z
5 -x,-x+y,-z
6 x-y,-y,-z
7 -x,-y,-z
8 y,-x+y,-z
9 x-y,x,-z
10 -y,-x,z
11 x,x-y,z
12 -x+y,y,z
13 1/3+x,2/3+y,2/3+z
14 1/3-y,2/3+x-y,2/3+z
15 1/3-x+y,2/3-x,2/3+z
16 1/3+y,2/3+x,2/3-z
17 1/3-x,2/3-x+y,2/3-z
18 1/3+x-y,2/3-y,2/3-z
19 1/3-x,2/3-y,2/3-z
20 1/3+y,2/3-x+y,2/3-z
21 1/3+x-y,2/3+x,2/3-z
22 1/3-y,2/3-x,2/3+z
23 1/3+x,2/3+x-y,2/3+z
24 1/3-x+y,2/3+y,2/3+z
25 2/3+x,1/3+y,1/3+z
26 2/3-y,1/3+x-y,1/3+z
27 2/3-x+y,1/3-x,1/3+z
28 2/3+y,1/3+x,1/3-z
29 2/3-x,1/3-x+y,1/3-z
30 2/3+x-y,1/3-y,1/3-z
31 2/3-x,1/3-y,1/3-z
32 2/3+y,1/3-x+y,1/3-z
33 2/3+x-y,1/3+x,1/3-z
34 2/3-y,1/3-x,1/3+z
35 2/3+x,1/3+x-y,1/3+z
36 2/3-x+y,1/3+y,1/3+z

loop_
_atom_site_aniso_label
_atom_site_aniso_U_11
_atom_site_aniso_U_22
_atom_site_aniso_U_33
_atom_site_aniso_U_23
_atom_site_aniso_U_13
_atom_site_aniso_U_12
Pb1 0.0603(8) 0.0603(8) 0.0635(10) 0.0000 0.0000 0.0302(4)
Pb2 0.0444(9) 0.0444(9) 0.0351(7) 0.0040(3) -0.0040(3) 0.0177(5)
Bi2 0.0444(9) 0.0444(9) 0.0351(7) 0.0040(3) -0.0040(3) 0.0177(5)
V1 0.0201(8) 0.0201(8) 0.0202(13) 0.0000 0.0000 0.0101(4)
O1 0.087(8) 0.087(8) 0.025(7) 0.0000 0.0000 0.044(4)
O2 0.053(4) 0.053(4) 0.052(5) -0.0035(19) 0.003(4) 0.0383(19)

loop_
_atom_site_label
_atom_site_type_symbol
_atom_site_thermal_displace_type
_atom_site_fract_x
_atom_site_fract_y
_atom_site_fract_z
_atom_site_occupancy
_atom_site_U_iso_or_equiv
_atom_site_calc_flag
_atom_site_refinement_flags
Pb1 Pb Uani 0.00000 0.00000 0.00000 1.000 0.0613(5) . .
Bi2 Bi Uani 0.70125(14) -0.70125(14) 0.12953(6) 0.056 0.0433(7) . .
Pb2 Pb Uani 0.70125(14) -0.70125(14) 0.12953(6) 0.250 0.0433(7) . .
V1 V Uani 0.33333 -0.33333 0.06930(12) 1.000 0.0201(6) . .
O1 O Uani 0.33333 -0.33333 -0.0115(7) 1.000 0.066(4) . .
O2 O Uani 0.1718(8) -0.1718(8) 0.0974(4) 1.000 0.047(3) . .

loop_
_atom_type_symbol
_atom_type_description
_atom_type_scat_dispersion_real
_atom_type_scat_dispersion_imag
_atom_type_scat_source
V V 0.3005 0.5294 'International Tables Vol C Tables 4.2.6.8 and 6.1.1.4'
Pb Pb -3.3944 10.1111 'International Tables Vol C Tables 4.2.6.8 and 6.1.1.4'
O O 0.0106 0.0060 'International Tables Vol C Tables 4.2.6.8 and 6.1.1.4'
Bi Bi -4.1077 10.2566 'International Tables Vol C Tables 4.2.6.8 and 6.1.1.4'

loop_
_geom_angle_atom_site_label_1
_geom_angle_atom_site_label_2
_geom_angle_atom_site_label_3
_geom_angle
_geom_angle_site_symmetry_1
_geom_angle_site_symmetry_3
_geom_angle_publ_flag
O2 V1 O2 109.4(3) 655 545 ?

loop_
_geom_bond_atom_site_label_1
_geom_bond_atom_site_label_2
_geom_bond_distance
_geom_bond_site_symmetry_2
_geom_bond_publ_flag
Pb1 O2 2.614(8) . ?
Pb2 O1 2.420(14) 645 ?
O2 Pb2 2.666(2) 2_435 ?
O2 Pb2 2.668(8) 565 ?
V1 O1 1.641(15) . ?
V1 O2 1.706(8) . ?
